data_1573272
loop_
_publ_author_name
'Franz, Roman'
'Bartek, M\'at\'e'
'Bruhn, Clemens'
'Kelemen, Zsolt'
'Pietschnig, Rudolf'

_publ_section_title
;
 P+ Addition and Transfer involving a Tetraphosphenium Ion
;
_journal_name_full 'Chemical Science'
_journal_paper_doi 10.1039/D4SC06823H
_journal_year 2024
_chemical_formula_sum 'C42 H58 Al2 Cl12 Fe P4'
_chemical_formula_weight 1221.97
_space_group_crystal_system triclinic
_space_group_IT_number 2
_space_group_name_Hall '-P 1'
_space_group_name_H-M_alt 'P -1'
_atom_sites_solution_hydrogens geom
_audit_creation_method SHELXL-2017/1
_audit_update_record
;
2024-01-26 deposited with the CCDC.	2024-11-25 downloaded from the CCDC.
;
_cell_angle_alpha 96.852(8)
_cell_angle_beta 99.363(8)
_cell_angle_gamma 94.470(8)
_cell_formula_units_Z 2
_cell_length_a 9.2572(9)
_cell_length_b 16.6386(16)
_cell_length_c 18.6790(18)
_cell_measurement_reflns_used 17095
_cell_measurement_temperature 100(2)
_cell_measurement_theta_max 71.42
_cell_measurement_theta_min 2.42
_cell_volume 2804.5(5)
_computing_cell_refinement
;
X-Area Recipe 1.33.0.0 (STOE, 2015)
;
_computing_data_collection
;
X-Area Pilatus3_SV 1.31.150.0 (STOE, 2018)
;
_computing_data_reduction
;
X-Area Integrate 1.73.1.0 (STOE, 2018)
X-Area LANA 1.73.2.0 (STOE, 2018)
;
_computing_publication_material
;
STOE & Cie GmbH, X-Area, software package for collecting single-crystal or
multi-domain crystal data on STOE area-detector diffractometers, for image 
processing, for the correction and scaling of reflection intensities and 
for outlier rejection, version 1.83, Darmstadt 2018
;
_computing_structure_refinement 'SHELXL-2017/1 (Sheldrick, 2017)'
_computing_structure_solution 'SHELXT 2018/2 (Sheldrick, 2018)'
_diffrn_ambient_temperature 100(2)
_diffrn_detector_area_resol_mean 5.81
_diffrn_measured_fraction_theta_full 0.979
_diffrn_measured_fraction_theta_max 0.945
_diffrn_measurement_device_type 'STOE STADIVARI'
_diffrn_measurement_method 'rotation method, \w scans'
_diffrn_radiation_type CuK\a
_diffrn_radiation_wavelength 1.54186
_diffrn_reflns_av_R_equivalents 0.0851
_diffrn_reflns_av_unetI/netI 0.0934
_diffrn_reflns_Laue_measured_fraction_full 0.979
_diffrn_reflns_Laue_measured_fraction_max 0.945
_diffrn_reflns_limit_h_max 5
_diffrn_reflns_limit_h_min -11
_diffrn_reflns_limit_k_max 19
_diffrn_reflns_limit_k_min -20
_diffrn_reflns_limit_l_max 22
_diffrn_reflns_limit_l_min -22
_diffrn_reflns_number 22080
_diffrn_reflns_point_group_measured_fraction_full 0.979
_diffrn_reflns_point_group_measured_fraction_max 0.945
_diffrn_reflns_theta_full 67.686
_diffrn_reflns_theta_max 71.545
_diffrn_reflns_theta_min 2.688
_diffrn_source Cu-Genix
_exptl_absorpt_coefficient_mu 9.032
_exptl_absorpt_correction_T_max 0.8583
_exptl_absorpt_correction_T_min 0.1281
_exptl_absorpt_correction_type multi-scan
_exptl_absorpt_process_details
;
STOE X-Red32, absorption correction by Gaussian integration, analogous to
P. Coppens, "The Evaluation of Absorption and Extinction in Single-Crystal
Structure Analysis", published in: F. R. Ahmed (Editor), "Crystallographic
Computing", Munksgaard, Copenhagen (1970), 255 - 270.
Afterwards scaling of reflection intensities was performed within STOE LANA.
J. Koziskova, F. Hahn, J. Richter, J. Kozisek, "Comparison of different
absorption corrections on the model structure of tetrakis(\m~2~-acetato)-
diaqua-di-copper(II)", Acta Chimica Slovaca, vol. 9, no. 2, 2016, pp. 136 - 140.
;
_exptl_crystal_colour yellow
_exptl_crystal_density_diffrn 1.447
_exptl_crystal_density_method 'not measured'
_exptl_crystal_description needle
_exptl_crystal_F_000 1252
_exptl_crystal_size_max 0.350
_exptl_crystal_size_mid 0.133
_exptl_crystal_size_min 0.020
_refine_diff_density_max 2.260
_refine_diff_density_min -1.585
_refine_diff_density_rms 0.236
_refine_ls_extinction_method none
_refine_ls_goodness_of_fit_ref 1.049
_refine_ls_hydrogen_treatment constr
_refine_ls_matrix_type full
_refine_ls_number_parameters 562
_refine_ls_number_reflns 10357
_refine_ls_number_restraints 0
_refine_ls_restrained_S_all 1.049
_refine_ls_R_factor_all 0.1954
_refine_ls_R_factor_gt 0.1378
_refine_ls_shift/su_max 0.000
_refine_ls_shift/su_mean 0.000
_refine_ls_structure_factor_coef Fsqd
_refine_ls_weighting_details 'w=1/[\s^2^(Fo^2^)+(0.1969P)^2^+51.8371P] where P=(Fo^2^+2Fc^2^)/3'
_refine_ls_weighting_scheme calc
_refine_ls_wR_factor_gt 0.3601
_refine_ls_wR_factor_ref 0.4083
_reflns_Friedel_coverage 0.000
_reflns_number_gt 6460
_reflns_number_total 10357
_reflns_threshold_expression 'I > 2\s(I)'
_cod_data_source_file d4sc06823h2.cif
_cod_data_source_block sv0857
_cod_database_code 1573272
_shelx_shelxl_version_number 2017/1
_shelx_space_group_comment
;
The symmetry employed for this shelxl refinement is uniquely defined
by the following loop, which should always be used as a source of
symmetry information in preference to the above space-group names.
They are only intended as comments.
;
_shelx_estimated_absorpt_t_min 0.144
_shelx_estimated_absorpt_t_max 0.840

loop_
_space_group_symop_operation_xyz
'x, y, z'
'-x, -y, -z'

loop_
_atom_site_label
_atom_site_type_symbol
_atom_site_fract_x
_atom_site_fract_y
_atom_site_fract_z
_atom_site_U_iso_or_equiv
_atom_site_adp_type
_atom_site_occupancy
_atom_site_site_symmetry_order
_atom_site_calc_flag
_atom_site_refinement_flags_posn
_atom_site_refinement_flags_adp
_atom_site_refinement_flags_occupancy
_atom_site_disorder_assembly
_atom_site_disorder_group
Fe1 Fe 0.0469(2) 0.57938(12) 0.23899(11) 0.0341(5) Uani 1 1 d . . . . .
P1 P 0.2765(3) 0.72773(19) 0.34114(17) 0.0317(7) Uani 1 1 d . . . . .
Al2 Al 0.7236(4) 0.9210(2) 0.2882(2) 0.0355(8) Uani 1 1 d . . . . .
Cl5 Cl 0.6175(4) 0.9066(2) 0.38011(17) 0.0417(7) Uani 1 1 d . . . . .
Cl6 Cl 0.8625(3) 1.0316(2) 0.30911(18) 0.0416(7) Uani 1 1 d . . . . .
Cl7 Cl 0.8556(4) 0.8203(2) 0.27282(19) 0.0474(8) Uani 1 1 d . . . . .
Cl8 Cl 0.5618(4) 0.9159(2) 0.19223(18) 0.0468(8) Uani 1 1 d . . . . .
Cl2 Cl 0.5463(4) 0.5551(2) 0.23787(19) 0.0451(8) Uani 1 1 d . . . . .
P4 P 0.2210(4) 0.7327(2) 0.18027(17) 0.0342(7) Uani 1 1 d . . . . .
P2 P 0.4229(4) 0.7447(2) 0.26230(17) 0.0363(7) Uani 1 1 d . . . . .
Cl4 Cl 0.7103(4) 0.3749(2) 0.2111(2) 0.0526(9) Uani 1 1 d . . . . .
P3 P 0.2287(4) 0.8240(2) 0.27461(18) 0.0371(8) Uani 1 1 d . . . . .
Cl1 Cl 0.4147(5) 0.3841(2) 0.3067(2) 0.0640(11) Uani 1 1 d . . . . .
Cl3 Cl 0.3570(4) 0.3928(3) 0.1174(2) 0.0615(10) Uani 1 1 d . . . . .
Al1 Al 0.5062(5) 0.4238(3) 0.2186(2) 0.0441(10) Uani 1 1 d . . . . .
Cl12 Cl 0.9642(7) 0.2802(3) 0.3585(3) 0.0865(15) Uani 1 1 d . . . . .
Cl11 Cl 0.8765(7) 0.3989(4) 0.4678(3) 0.0930(16) Uani 1 1 d . . . . .
Cl10 Cl -0.0247(7) 0.2926(4) 0.0721(4) 0.102(2) Uani 1 1 d . . . . .
Cl9 Cl 0.1586(8) 0.1906(4) 0.1500(4) 0.112(2) Uani 1 1 d . . . . .
C13 C 0.3748(14) 0.8661(8) 0.5400(7) 0.035(3) Uani 1 1 d . . . . .
H13 H 0.338816 0.910575 0.566253 0.042 Uiso 1 1 calc R U . . .
C14 C 0.5047(13) 0.8365(7) 0.5723(6) 0.032(3) Uani 1 1 d . . . . .
C12 C 0.2957(13) 0.8326(7) 0.4703(6) 0.031(3) Uani 1 1 d . . . . .
C16 C 0.4853(13) 0.7361(7) 0.4658(7) 0.034(3) Uani 1 1 d . . . . .
C38 C 0.4187(13) 0.6685(9) 0.0734(7) 0.039(3) Uani 1 1 d . . . . .
H38 H 0.393244 0.652789 0.120161 0.047 Uiso 1 1 calc R U . . .
C6 C 0.1001(12) 0.6444(9) 0.1607(7) 0.037(3) Uani 1 1 d . . . . .
C23 C 0.5464(13) 0.6640(8) 0.4294(7) 0.034(3) Uani 1 1 d . . . . .
H23 H 0.486121 0.649838 0.379350 0.041 Uiso 1 1 calc R U . . .
C26 C 0.2505(14) 0.7797(7) 0.1025(7) 0.033(3) Uani 1 1 d . . . . .
C15 C 0.5542(15) 0.7707(8) 0.5341(7) 0.040(3) Uani 1 1 d . . . . .
H15 H 0.639392 0.748713 0.556235 0.048 Uiso 1 1 calc R U . . .
C11 C 0.3601(13) 0.7700(7) 0.4335(6) 0.031(2) Uani 1 1 d . . . . .
C17 C 0.1549(13) 0.8679(8) 0.4431(7) 0.037(3) Uani 1 1 d . . . . .
H17 H 0.115264 0.837800 0.393291 0.045 Uiso 1 1 calc R U . . .
C32 C 0.0616(16) 0.8838(9) 0.1221(8) 0.046(3) Uani 1 1 d . . . . .
H32 H 0.045521 0.849124 0.160813 0.055 Uiso 1 1 calc R U . . .
C20 C 0.5813(16) 0.8764(9) 0.6474(7) 0.045(3) Uani 1 1 d . . . . .
H20 H 0.575192 0.936219 0.648285 0.054 Uiso 1 1 calc R U . . .
C2 C 0.0067(15) 0.6327(8) 0.3331(8) 0.040(3) Uani 1 1 d . . . . .
H2 H -0.053326 0.679806 0.338607 0.047 Uiso 1 1 calc R U . . .
C1 C 0.1585(14) 0.6391(9) 0.3337(6) 0.038(3) Uani 1 1 d . . . . .
C28 C 0.2255(17) 0.8894(9) 0.0292(7) 0.048(3) Uani 1 1 d . . . . .
H28 H 0.183309 0.937690 0.018090 0.058 Uiso 1 1 calc R U . . .
C4 C 0.0716(15) 0.5043(8) 0.3177(7) 0.039(3) Uani 1 1 d . . . . .
H4 H 0.065068 0.443595 0.308463 0.047 Uiso 1 1 calc R U . . .
C39 C 0.5829(15) 0.6787(10) 0.0816(8) 0.049(3) Uani 1 1 d . . . . .
H39A H 0.621468 0.626073 0.086402 0.073 Uiso 1 1 calc R U . . .
H39B H 0.623797 0.717311 0.125375 0.073 Uiso 1 1 calc R U . . .
H39C H 0.611008 0.699538 0.038350 0.073 Uiso 1 1 calc R U . . .
C27 C 0.1808(15) 0.8499(8) 0.0846(7) 0.040(3) Uani 1 1 d . . . . .
C9 C 0.0092(16) 0.5084(9) 0.1389(8) 0.044(3) Uani 1 1 d . . . . .
H9 H 0.002732 0.447640 0.130634 0.053 Uiso 1 1 calc R U . . .
C24 C 0.5275(16) 0.5896(9) 0.4694(8) 0.046(3) Uani 1 1 d . . . . .
H24A H 0.422902 0.576454 0.470586 0.069 Uiso 1 1 calc R U . . .
H24B H 0.582222 0.601559 0.519591 0.069 Uiso 1 1 calc R U . . .
H24C H 0.565189 0.543093 0.443573 0.069 Uiso 1 1 calc R U . . .
C19 C 0.184(2) 0.9572(9) 0.4333(10) 0.061(4) Uani 1 1 d . . . . .
H19A H 0.252330 0.962133 0.398815 0.091 Uiso 1 1 calc R U . . .
H19B H 0.227040 0.988807 0.480684 0.091 Uiso 1 1 calc R U . . .
H19C H 0.091091 0.977832 0.414196 0.091 Uiso 1 1 calc R U . . .
C7 C -0.0549(14) 0.6398(8) 0.1600(8) 0.042(3) Uani 1 1 d . . . . .
H7 H -0.113525 0.687091 0.168091 0.050 Uiso 1 1 calc R U . . .
C31 C 0.3501(15) 0.7466(8) 0.0597(7) 0.038(3) Uani 1 1 d . . . . .
C35 C 0.3734(18) 0.9049(10) -0.0707(9) 0.055(4) Uani 1 1 d . . . . .
H35 H 0.357039 0.963205 -0.058016 0.067 Uiso 1 1 calc R U . . .
C29 C 0.3333(17) 0.8598(10) -0.0117(7) 0.048(3) Uani 1 1 d . . . . .
C5 C 0.1974(16) 0.5558(8) 0.3237(7) 0.040(3) Uani 1 1 d . . . . .
H5 H 0.297873 0.539105 0.320464 0.047 Uiso 1 1 calc R U . . .
C18 C 0.0382(17) 0.8526(12) 0.4907(8) 0.058(4) Uani 1 1 d . . . . .
H18A H -0.056935 0.866242 0.466339 0.087 Uiso 1 1 calc R U . . .
H18B H 0.066656 0.886524 0.538306 0.087 Uiso 1 1 calc R U . . .
H18C H 0.030295 0.795096 0.497878 0.087 Uiso 1 1 calc R U . . .
C8 C -0.1115(17) 0.5562(9) 0.1458(8) 0.047(3) Uani 1 1 d . . . . .
H8 H -0.216293 0.534479 0.143252 0.056 Uiso 1 1 calc R U . . .
C21 C 0.4987(17) 0.8502(10) 0.7051(8) 0.051(4) Uani 1 1 d . . . . .
H21A H 0.395972 0.861844 0.693437 0.077 Uiso 1 1 calc R U . . .
H21B H 0.543870 0.879919 0.752935 0.077 Uiso 1 1 calc R U . . .
H21C H 0.502311 0.791635 0.706345 0.077 Uiso 1 1 calc R U . . .
C3 C -0.0479(15) 0.5510(8) 0.3258(8) 0.040(3) Uani 1 1 d . . . . .
H3 H -0.152572 0.529367 0.323861 0.048 Uiso 1 1 calc R U . . .
C30 C 0.3850(16) 0.7875(9) 0.0034(7) 0.045(3) Uani 1 1 d . . . . .
H30 H 0.448558 0.764029 -0.026595 0.054 Uiso 1 1 calc R U . . .
C40 C 0.3525(17) 0.5988(10) 0.0112(8) 0.050(4) Uani 1 1 d . . . . .
H40A H 0.355057 0.617641 -0.036368 0.074 Uiso 1 1 calc R U . . .
H40B H 0.250454 0.582550 0.015316 0.074 Uiso 1 1 calc R U . . .
H40C H 0.410228 0.552092 0.015345 0.074 Uiso 1 1 calc R U . . .
C10 C 0.1397(16) 0.5617(9) 0.1471(8) 0.045(3) Uani 1 1 d . . . . .
H10 H 0.240788 0.545463 0.144760 0.054 Uiso 1 1 calc R U . . .
C25 C 0.7051(16) 0.6822(9) 0.4192(8) 0.047(3) Uani 1 1 d . . . . .
H25A H 0.741516 0.632155 0.399058 0.071 Uiso 1 1 calc R U . . .
H25B H 0.766205 0.703495 0.466640 0.071 Uiso 1 1 calc R U . . .
H25C H 0.709553 0.722755 0.385449 0.071 Uiso 1 1 calc R U . . .
C37 C 0.5307(19) 0.9018(13) -0.0791(10) 0.067(5) Uani 1 1 d . . . . .
H37A H 0.541191 0.851141 -0.109653 0.100 Uiso 1 1 calc R U . . .
H37B H 0.592012 0.903840 -0.030813 0.100 Uiso 1 1 calc R U . . .
H37C H 0.562234 0.948323 -0.102424 0.100 Uiso 1 1 calc R U . . .
C22 C 0.7421(15) 0.8646(11) 0.6655(9) 0.057(4) Uani 1 1 d . . . . .
H22A H 0.790997 0.877101 0.624823 0.086 Uiso 1 1 calc R U . . .
H22B H 0.752718 0.808014 0.673419 0.086 Uiso 1 1 calc R U . . .
H22C H 0.787301 0.900960 0.710032 0.086 Uiso 1 1 calc R U . . .
C33 C 0.110(2) 0.9704(10) 0.1604(10) 0.062(4) Uani 1 1 d . . . . .
H33A H 0.119756 1.006921 0.123688 0.093 Uiso 1 1 calc R U . . .
H33B H 0.204256 0.971457 0.193001 0.093 Uiso 1 1 calc R U . . .
H33C H 0.035493 0.988323 0.189124 0.093 Uiso 1 1 calc R U . . .
C34 C -0.0862(18) 0.8768(14) 0.0669(10) 0.074(6) Uani 1 1 d . . . . .
H34A H -0.072894 0.907918 0.026609 0.112 Uiso 1 1 calc R U . . .
H34B H -0.162596 0.898656 0.092017 0.112 Uiso 1 1 calc R U . . .
H34C H -0.115848 0.819586 0.047260 0.112 Uiso 1 1 calc R U . . .
C36 C 0.273(2) 0.8724(13) -0.1417(9) 0.071(5) Uani 1 1 d . . . . .
H36A H 0.283171 0.909651 -0.177851 0.106 Uiso 1 1 calc R U . . .
H36B H 0.170635 0.867733 -0.133559 0.106 Uiso 1 1 calc R U . . .
H36C H 0.298803 0.818717 -0.159949 0.106 Uiso 1 1 calc R U . . .
C42 C 0.813(2) 0.3160(13) 0.3968(11) 0.076(5) Uani 1 1 d . . . . .
H42A H 0.762638 0.271318 0.417020 0.091 Uiso 1 1 calc R U . . .
H42B H 0.740979 0.333968 0.358124 0.091 Uiso 1 1 calc R U . . .
C41 C 0.056(2) 0.2752(13) 0.1580(13) 0.082(6) Uani 1 1 d . . . . .
H41A H -0.020299 0.264753 0.187900 0.098 Uiso 1 1 calc R U . . .
H41B H 0.122091 0.323766 0.182743 0.098 Uiso 1 1 calc R U . . .

loop_
_atom_site_aniso_label
_atom_site_aniso_U_11
_atom_site_aniso_U_22
_atom_site_aniso_U_33
_atom_site_aniso_U_23
_atom_site_aniso_U_13
_atom_site_aniso_U_12
Fe1 0.0313(11) 0.0341(11) 0.0377(11) 0.0033(8) 0.0076(8) 0.0065(8)
P1 0.0348(17) 0.0307(16) 0.0312(15) 0.0059(12) 0.0070(12) 0.0079(12)
Al2 0.039(2) 0.0318(19) 0.036(2) 0.0040(15) 0.0060(15) 0.0085(15)
Cl5 0.0464(18) 0.0412(17) 0.0390(16) 0.0063(13) 0.0108(13) 0.0051(13)
Cl6 0.0386(17) 0.0417(17) 0.0428(17) 0.0077(13) 0.0018(13) 0.0009(13)
Cl7 0.054(2) 0.0416(18) 0.0506(19) 0.0072(14) 0.0123(15) 0.0192(15)
Cl8 0.0476(19) 0.0454(18) 0.0438(18) 0.0112(14) -0.0048(14) 0.0004(14)
Cl2 0.0428(18) 0.0433(18) 0.0526(19) 0.0077(14) 0.0125(14) 0.0135(14)
P4 0.0351(17) 0.0410(18) 0.0271(15) 0.0044(13) 0.0051(12) 0.0084(13)
P2 0.0348(17) 0.0433(18) 0.0323(16) 0.0055(14) 0.0081(13) 0.0081(14)
Cl4 0.051(2) 0.050(2) 0.061(2) 0.0095(16) 0.0130(16) 0.0210(16)
P3 0.0452(19) 0.0357(17) 0.0327(16) 0.0082(13) 0.0069(14) 0.0127(14)
Cl1 0.096(3) 0.047(2) 0.064(2) 0.0195(18) 0.042(2) 0.027(2)
Cl3 0.055(2) 0.073(3) 0.053(2) -0.0081(19) 0.0065(17) 0.0142(19)
Al1 0.048(2) 0.044(2) 0.044(2) 0.0053(18) 0.0162(18) 0.0107(18)
Cl12 0.108(4) 0.071(3) 0.094(4) 0.031(3) 0.029(3) 0.038(3)
Cl11 0.090(4) 0.109(4) 0.080(3) -0.003(3) 0.028(3) 0.000(3)
Cl10 0.098(4) 0.076(3) 0.112(4) -0.015(3) -0.024(3) 0.021(3)
Cl9 0.117(5) 0.094(4) 0.128(5) 0.031(4) 0.004(4) 0.032(4)
C13 0.045(7) 0.036(7) 0.030(6) 0.009(5) 0.016(5) 0.018(5)
C14 0.031(6) 0.035(6) 0.028(6) 0.001(5) 0.002(5) 0.006(5)
C12 0.030(6) 0.037(6) 0.026(6) 0.007(5) -0.002(5) 0.011(5)
C16 0.029(6) 0.031(6) 0.042(7) 0.007(5) 0.007(5) 0.002(5)
C38 0.027(6) 0.055(8) 0.036(7) -0.003(6) 0.007(5) 0.017(6)
C6 0.013(5) 0.066(9) 0.029(6) -0.008(6) 0.001(4) 0.010(5)
C23 0.026(6) 0.046(7) 0.035(6) 0.016(6) 0.008(5) 0.015(5)
C26 0.037(7) 0.034(6) 0.029(6) 0.000(5) 0.006(5) 0.007(5)
C15 0.043(7) 0.040(7) 0.039(7) 0.009(6) 0.011(6) 0.004(6)
C11 0.030(6) 0.033(6) 0.031(6) 0.008(5) 0.006(5) 0.007(5)
C17 0.029(6) 0.039(7) 0.044(7) 0.003(6) 0.003(5) 0.016(5)
C32 0.051(8) 0.058(9) 0.037(7) 0.018(6) 0.013(6) 0.024(7)
C20 0.050(8) 0.044(8) 0.038(7) -0.002(6) -0.002(6) 0.017(6)
C2 0.038(7) 0.032(7) 0.050(8) 0.011(6) 0.008(6) 0.004(5)
C1 0.033(7) 0.061(9) 0.021(6) -0.003(5) 0.010(5) 0.015(6)
C28 0.059(9) 0.053(9) 0.034(7) 0.004(6) 0.010(6) 0.015(7)
C4 0.044(8) 0.038(7) 0.037(7) -0.001(5) 0.012(6) 0.010(6)
C39 0.031(7) 0.067(10) 0.051(8) 0.014(7) 0.009(6) 0.009(7)
C27 0.045(8) 0.045(7) 0.027(6) -0.003(5) 0.005(5) 0.012(6)
C9 0.046(8) 0.044(8) 0.041(7) 0.006(6) 0.006(6) 0.001(6)
C24 0.051(8) 0.049(8) 0.045(8) 0.012(6) 0.011(6) 0.024(7)
C19 0.081(12) 0.034(8) 0.068(10) 0.016(7) -0.001(9) 0.025(8)
C7 0.029(7) 0.039(7) 0.055(8) 0.004(6) 0.004(6) 0.003(5)
C31 0.049(8) 0.037(7) 0.029(6) 0.004(5) 0.009(5) 0.009(6)
C35 0.058(10) 0.057(9) 0.053(9) 0.008(7) 0.012(7) 0.010(8)
C29 0.057(9) 0.059(9) 0.031(7) 0.008(6) 0.014(6) 0.009(7)
C5 0.054(8) 0.039(7) 0.027(6) -0.001(5) 0.010(6) 0.010(6)
C18 0.048(9) 0.087(12) 0.045(8) 0.011(8) 0.011(7) 0.035(8)
C8 0.044(8) 0.055(9) 0.038(7) -0.001(6) 0.002(6) 0.002(7)
C21 0.059(9) 0.057(9) 0.034(7) -0.008(6) -0.001(6) 0.024(7)
C3 0.040(7) 0.035(7) 0.050(8) 0.017(6) 0.017(6) 0.002(6)
C30 0.053(8) 0.047(8) 0.038(7) 0.001(6) 0.017(6) 0.016(7)
C40 0.055(9) 0.059(9) 0.036(7) 0.002(7) 0.013(6) 0.008(7)
C10 0.045(8) 0.045(8) 0.045(8) -0.003(6) 0.008(6) 0.012(6)
C25 0.049(8) 0.049(8) 0.050(8) 0.007(7) 0.018(7) 0.022(7)
C37 0.055(10) 0.094(14) 0.050(10) 0.008(9) 0.013(8) 0.002(9)
C22 0.031(8) 0.065(10) 0.065(10) -0.012(8) -0.011(7) 0.012(7)
C33 0.078(12) 0.045(9) 0.069(11) 0.010(8) 0.026(9) 0.013(8)
C34 0.045(9) 0.131(18) 0.059(10) 0.035(11) 0.011(8) 0.044(10)
C36 0.070(11) 0.095(14) 0.048(9) 0.038(9) -0.001(8) -0.004(10)
C42 0.067(12) 0.088(14) 0.073(12) 0.032(11) -0.005(9) 0.009(10)
C41 0.057(11) 0.083(14) 0.102(16) 0.013(12) 0.006(10) 0.009(10)

loop_
_atom_type_symbol
_atom_type_description
_atom_type_scat_dispersion_real
_atom_type_scat_dispersion_imag
_atom_type_scat_source
C C 0.0181 0.0091 'International Tables Vol C Tables 4.2.6.8 and 6.1.1.4'
H H 0.0000 0.0000 'International Tables Vol C Tables 4.2.6.8 and 6.1.1.4'
Al Al 0.2130 0.2455 'International Tables Vol C Tables 4.2.6.8 and 6.1.1.4'
Cl Cl 0.3639 0.7018 'International Tables Vol C Tables 4.2.6.8 and 6.1.1.4'
Fe Fe -1.1336 3.1974 'International Tables Vol C Tables 4.2.6.8 and 6.1.1.4'
P P 0.2955 0.4335 'International Tables Vol C Tables 4.2.6.8 and 6.1.1.4'

loop_
_geom_angle_atom_site_label_1
_geom_angle_atom_site_label_2
_geom_angle_atom_site_label_3
_geom_angle
_geom_angle_site_symmetry_1
_geom_angle_site_symmetry_3
_geom_angle_publ_flag
C2 Fe1 C1 41.2(5) . . ?
C2 Fe1 C6 121.7(5) . . ?
C1 Fe1 C6 105.5(5) . . ?
C2 Fe1 C5 69.3(5) . . ?
C1 Fe1 C5 42.4(5) . . ?
C6 Fe1 C5 122.9(5) . . ?
C2 Fe1 C7 106.3(6) . . ?
C1 Fe1 C7 121.2(6) . . ?
C6 Fe1 C7 41.3(5) . . ?
C5 Fe1 C7 159.6(5) . . ?
C2 Fe1 C4 68.6(5) . . ?
C1 Fe1 C4 69.1(6) . . ?
C6 Fe1 C4 158.6(5) . . ?
C5 Fe1 C4 39.5(5) . . ?
C7 Fe1 C4 159.2(5) . . ?
C2 Fe1 C10 159.1(6) . . ?
C1 Fe1 C10 122.2(5) . . ?
C6 Fe1 C10 41.9(5) . . ?
C5 Fe1 C10 106.9(6) . . ?
C7 Fe1 C10 69.8(6) . . ?
C4 Fe1 C10 122.2(5) . . ?
C2 Fe1 C3 40.5(5) . . ?
C1 Fe1 C3 68.8(6) . . ?
C6 Fe1 C3 158.5(5) . . ?
C5 Fe1 C3 67.7(6) . . ?
C7 Fe1 C3 122.6(5) . . ?
C4 Fe1 C3 40.6(5) . . ?
C10 Fe1 C3 158.6(6) . . ?
C2 Fe1 C9 158.9(6) . . ?
C1 Fe1 C9 158.9(5) . . ?
C6 Fe1 C9 69.3(5) . . ?
C5 Fe1 C9 122.2(5) . . ?
C7 Fe1 C9 69.1(6) . . ?
C4 Fe1 C9 107.9(5) . . ?
C10 Fe1 C9 40.5(6) . . ?
C3 Fe1 C9 123.3(6) . . ?
C2 Fe1 C8 122.5(6) . . ?
C1 Fe1 C8 158.1(6) . . ?
C6 Fe1 C8 69.0(6) . . ?
C5 Fe1 C8 158.3(6) . . ?
C7 Fe1 C8 40.8(6) . . ?
C4 Fe1 C8 123.6(6) . . ?
C10 Fe1 C8 68.7(6) . . ?
C3 Fe1 C8 108.2(6) . . ?
C9 Fe1 C8 40.8(6) . . ?
C1 P1 C11 115.1(6) . . ?
C1 P1 P3 122.7(5) . . ?
C11 P1 P3 110.6(4) . . ?
C1 P1 P2 121.6(4) . . ?
C11 P1 P2 112.6(4) . . ?
P3 P1 P2 64.87(15) . . ?
Cl6 Al2 Cl8 112.0(2) . . ?
Cl6 Al2 Cl5 109.7(2) . . ?
Cl8 Al2 Cl5 109.5(2) . . ?
Cl6 Al2 Cl7 109.1(2) . . ?
Cl8 Al2 Cl7 108.1(2) . . ?
Cl5 Al2 Cl7 108.2(2) . . ?
C6 P4 C26 114.7(6) . . ?
C6 P4 P3 124.0(4) . . ?
C26 P4 P3 110.5(4) . . ?
C6 P4 P2 122.4(5) . . ?
C26 P4 P2 111.2(4) . . ?
P3 P4 P2 64.67(15) . . ?
P1 P2 P4 85.65(16) . . ?
P1 P2 P3 57.27(14) . . ?
P4 P2 P3 57.22(14) . . ?
P1 P3 P4 86.53(17) . . ?
P1 P3 P2 57.86(14) . . ?
P4 P3 P2 58.11(14) . . ?
Cl1 Al1 Cl4 111.1(2) . . ?
Cl1 Al1 Cl3 111.3(3) . . ?
Cl4 Al1 Cl3 110.3(2) . . ?
Cl1 Al1 Cl2 108.5(2) . . ?
Cl4 Al1 Cl2 108.4(2) . . ?
Cl3 Al1 Cl2 107.2(2) . . ?
C14 C13 C12 122.7(11) . . ?
C14 C13 H13 118.6 . . ?
C12 C13 H13 118.6 . . ?
C15 C14 C13 118.0(11) . . ?
C15 C14 C20 123.2(11) . . ?
C13 C14 C20 118.8(11) . . ?
C11 C12 C13 115.1(10) . . ?
C11 C12 C17 127.3(11) . . ?
C13 C12 C17 117.6(11) . . ?
C15 C16 C11 117.9(12) . . ?
C15 C16 C23 118.5(11) . . ?
C11 C16 C23 123.6(11) . . ?
C39 C38 C31 112.4(12) . . ?
C39 C38 C40 110.5(11) . . ?
C31 C38 C40 110.3(11) . . ?
C39 C38 H38 107.8 . . ?
C31 C38 H38 107.8 . . ?
C40 C38 H38 107.8 . . ?
C7 C6 C10 107.8(12) . . ?
C7 C6 P4 125.9(10) . . ?
C10 C6 P4 126.2(9) . . ?
C7 C6 Fe1 69.8(8) . . ?
C10 C6 Fe1 69.8(8) . . ?
P4 C6 Fe1 122.7(6) . . ?
C16 C23 C25 113.1(11) . . ?
C16 C23 C24 111.3(10) . . ?
C25 C23 C24 111.8(10) . . ?
C16 C23 H23 106.7 . . ?
C25 C23 H23 106.7 . . ?
C24 C23 H23 106.7 . . ?
C31 C26 C27 120.6(11) . . ?
C31 C26 P4 117.6(9) . . ?
C27 C26 P4 121.8(9) . . ?
C16 C15 C14 122.6(13) . . ?
C16 C15 H15 118.7 . . ?
C14 C15 H15 118.7 . . ?
C12 C11 C16 123.3(11) . . ?
C12 C11 P1 119.1(9) . . ?
C16 C11 P1 117.5(9) . . ?
C12 C17 C19 111.4(12) . . ?
C12 C17 C18 111.6(11) . . ?
C19 C17 C18 113.6(13) . . ?
C12 C17 H17 106.6 . . ?
C19 C17 H17 106.6 . . ?
C18 C17 H17 106.6 . . ?
C27 C32 C33 111.3(13) . . ?
C27 C32 C34 110.4(12) . . ?
C33 C32 C34 113.1(14) . . ?
C27 C32 H32 107.3 . . ?
C33 C32 H32 107.3 . . ?
C34 C32 H32 107.3 . . ?
C21 C20 C22 111.4(13) . . ?
C21 C20 C14 110.0(12) . . ?
C22 C20 C14 114.9(12) . . ?
C21 C20 H20 106.7 . . ?
C22 C20 H20 106.7 . . ?
C14 C20 H20 106.7 . . ?
C3 C2 C1 110.0(12) . . ?
C3 C2 Fe1 72.6(8) . . ?
C1 C2 Fe1 70.4(8) . . ?
C3 C2 H2 125.0 . . ?
C1 C2 H2 125.0 . . ?
Fe1 C2 H2 125.0 . . ?
C2 C1 C5 105.7(12) . . ?
C2 C1 P1 127.5(10) . . ?
C5 C1 P1 126.7(10) . . ?
C2 C1 Fe1 68.4(8) . . ?
C5 C1 Fe1 69.8(7) . . ?
P1 C1 Fe1 124.4(7) . . ?
C27 C28 C29 122.2(14) . . ?
C27 C28 H28 118.9 . . ?
C29 C28 H28 118.9 . . ?
C5 C4 C3 109.2(12) . . ?
C5 C4 Fe1 70.0(8) . . ?
C3 C4 Fe1 70.3(8) . . ?
C5 C4 H4 125.4 . . ?
C3 C4 H4 125.4 . . ?
Fe1 C4 H4 125.4 . . ?
C38 C39 H39A 109.5 . . ?
C38 C39 H39B 109.5 . . ?
H39A C39 H39B 109.5 . . ?
C38 C39 H39C 109.5 . . ?
H39A C39 H39C 109.5 . . ?
H39B C39 H39C 109.5 . . ?
C28 C27 C26 117.9(12) . . ?
C28 C27 C32 118.1(12) . . ?
C26 C27 C32 124.0(12) . . ?
C10 C9 C8 108.6(13) . . ?
C10 C9 Fe1 69.4(8) . . ?
C8 C9 Fe1 70.0(8) . . ?
C10 C9 H9 125.7 . . ?
C8 C9 H9 125.7 . . ?
Fe1 C9 H9 125.7 . . ?
C23 C24 H24A 109.5 . . ?
C23 C24 H24B 109.5 . . ?
H24A C24 H24B 109.5 . . ?
C23 C24 H24C 109.5 . . ?
H24A C24 H24C 109.5 . . ?
H24B C24 H24C 109.5 . . ?
C17 C19 H19A 109.5 . . ?
C17 C19 H19B 109.5 . . ?
H19A C19 H19B 109.5 . . ?
C17 C19 H19C 109.5 . . ?
H19A C19 H19C 109.5 . . ?
H19B C19 H19C 109.5 . . ?
C8 C7 C6 108.1(12) . . ?
C8 C7 Fe1 70.7(8) . . ?
C6 C7 Fe1 68.9(8) . . ?
C8 C7 H7 126.0 . . ?
C6 C7 H7 126.0 . . ?
Fe1 C7 H7 126.0 . . ?
C30 C31 C26 118.1(12) . . ?
C30 C31 C38 119.5(12) . . ?
C26 C31 C38 122.5(11) . . ?
C29 C35 C37 113.0(14) . . ?
C29 C35 C36 109.4(14) . . ?
C37 C35 C36 110.6(15) . . ?
C29 C35 H35 107.9 . . ?
C37 C35 H35 107.9 . . ?
C36 C35 H35 107.9 . . ?
C30 C29 C28 116.9(13) . . ?
C30 C29 C35 124.2(13) . . ?
C28 C29 C35 118.8(14) . . ?
C4 C5 C1 108.1(12) . . ?
C4 C5 Fe1 70.5(8) . . ?
C1 C5 Fe1 67.9(7) . . ?
C4 C5 H5 125.9 . . ?
C1 C5 H5 125.9 . . ?
Fe1 C5 H5 125.9 . . ?
C17 C18 H18A 109.5 . . ?
C17 C18 H18B 109.5 . . ?
H18A C18 H18B 109.5 . . ?
C17 C18 H18C 109.5 . . ?
H18A C18 H18C 109.5 . . ?
H18B C18 H18C 109.5 . . ?
C7 C8 C9 108.1(13) . . ?
C7 C8 Fe1 68.5(8) . . ?
C9 C8 Fe1 69.2(8) . . ?
C7 C8 H8 125.9 . . ?
C9 C8 H8 125.9 . . ?
Fe1 C8 H8 125.9 . . ?
C20 C21 H21A 109.5 . . ?
C20 C21 H21B 109.5 . . ?
H21A C21 H21B 109.5 . . ?
C20 C21 H21C 109.5 . . ?
H21A C21 H21C 109.5 . . ?
H21B C21 H21C 109.5 . . ?
C2 C3 C4 107.0(12) . . ?
C2 C3 Fe1 66.9(8) . . ?
C4 C3 Fe1 69.1(8) . . ?
C2 C3 H3 126.5 . . ?
C4 C3 H3 126.5 . . ?
Fe1 C3 H3 126.5 . . ?
C29 C30 C31 123.9(13) . . ?
C29 C30 H30 118.0 . . ?
C31 C30 H30 118.0 . . ?
C38 C40 H40A 109.5 . . ?
C38 C40 H40B 109.5 . . ?
H40A C40 H40B 109.5 . . ?
C38 C40 H40C 109.5 . . ?
H40A C40 H40C 109.5 . . ?
H40B C40 H40C 109.5 . . ?
C9 C10 C6 107.5(12) . . ?
C9 C10 Fe1 70.1(8) . . ?
C6 C10 Fe1 68.2(7) . . ?
C9 C10 H10 126.3 . . ?
C6 C10 H10 126.3 . . ?
Fe1 C10 H10 126.3 . . ?
C23 C25 H25A 109.5 . . ?
C23 C25 H25B 109.5 . . ?
H25A C25 H25B 109.5 . . ?
C23 C25 H25C 109.5 . . ?
H25A C25 H25C 109.5 . . ?
H25B C25 H25C 109.5 . . ?
C35 C37 H37A 109.5 . . ?
C35 C37 H37B 109.5 . . ?
H37A C37 H37B 109.5 . . ?
C35 C37 H37C 109.5 . . ?
H37A C37 H37C 109.5 . . ?
H37B C37 H37C 109.5 . . ?
C20 C22 H22A 109.5 . . ?
C20 C22 H22B 109.5 . . ?
H22A C22 H22B 109.5 . . ?
C20 C22 H22C 109.5 . . ?
H22A C22 H22C 109.5 . . ?
H22B C22 H22C 109.5 . . ?
C32 C33 H33A 109.5 . . ?
C32 C33 H33B 109.5 . . ?
H33A C33 H33B 109.5 . . ?
C32 C33 H33C 109.5 . . ?
H33A C33 H33C 109.5 . . ?
H33B C33 H33C 109.5 . . ?
C32 C34 H34A 109.5 . . ?
C32 C34 H34B 109.5 . . ?
H34A C34 H34B 109.5 . . ?
C32 C34 H34C 109.5 . . ?
H34A C34 H34C 109.5 . . ?
H34B C34 H34C 109.5 . . ?
C35 C36 H36A 109.5 . . ?
C35 C36 H36B 109.5 . . ?
H36A C36 H36B 109.5 . . ?
C35 C36 H36C 109.5 . . ?
H36A C36 H36C 109.5 . . ?
H36B C36 H36C 109.5 . . ?
Cl12 C42 Cl11 110.0(11) . . ?
Cl12 C42 H42A 109.7 . . ?
Cl11 C42 H42A 109.7 . . ?
Cl12 C42 H42B 109.7 . . ?
Cl11 C42 H42B 109.7 . . ?
H42A C42 H42B 108.2 . . ?
Cl10 C41 Cl9 109.6(13) . . ?
Cl10 C41 H41A 109.7 . . ?
Cl9 C41 H41A 109.7 . . ?
Cl10 C41 H41B 109.7 . . ?
Cl9 C41 H41B 109.7 . . ?
H41A C41 H41B 108.2 . . ?

loop_
_geom_bond_atom_site_label_1
_geom_bond_atom_site_label_2
_geom_bond_distance
_geom_bond_site_symmetry_2
_geom_bond_publ_flag
Fe1 C2 1.977(14) . ?
Fe1 C1 2.002(13) . ?
Fe1 C6 2.020(14) . ?
Fe1 C5 2.029(14) . ?
Fe1 C7 2.032(14) . ?
Fe1 C4 2.036(14) . ?
Fe1 C10 2.042(15) . ?
Fe1 C3 2.051(13) . ?
Fe1 C9 2.051(14) . ?
Fe1 C8 2.062(14) . ?
P1 C1 1.743(15) . ?
P1 C11 1.806(12) . ?
P1 P3 2.171(4) . ?
P1 P2 2.185(4) . ?
Al2 Cl6 2.119(5) . ?
Al2 Cl8 2.129(5) . ?
Al2 Cl5 2.140(5) . ?
Al2 Cl7 2.168(5) . ?
Cl2 Al1 2.164(6) . ?
P4 C6 1.740(14) . ?
P4 C26 1.778(13) . ?
P4 P3 2.173(5) . ?
P4 P2 2.194(5) . ?
P2 P3 2.336(5) . ?
Cl4 Al1 2.132(5) . ?
Cl1 Al1 2.118(6) . ?
Cl3 Al1 2.133(6) . ?
Cl12 C42 1.78(2) . ?
Cl11 C42 1.79(2) . ?
Cl10 C41 1.72(2) . ?
Cl9 C41 1.76(2) . ?
C13 C14 1.406(17) . ?
C13 C12 1.413(17) . ?
C13 H13 0.9500 . ?
C14 C15 1.384(18) . ?
C14 C20 1.515(18) . ?
C12 C11 1.405(17) . ?
C12 C17 1.509(16) . ?
C16 C15 1.367(19) . ?
C16 C11 1.407(17) . ?
C16 C23 1.501(17) . ?
C38 C39 1.497(18) . ?
C38 C31 1.520(18) . ?
C38 C40 1.551(19) . ?
C38 H38 1.0000 . ?
C6 C7 1.429(17) . ?
C6 C10 1.454(19) . ?
C23 C25 1.523(18) . ?
C23 C24 1.534(18) . ?
C23 H23 1.0000 . ?
C26 C31 1.417(17) . ?
C26 C27 1.426(18) . ?
C15 H15 0.9500 . ?
C17 C19 1.526(19) . ?
C17 C18 1.53(2) . ?
C17 H17 1.0000 . ?
C32 C27 1.510(18) . ?
C32 C33 1.53(2) . ?
C32 C34 1.56(2) . ?
C32 H32 1.0000 . ?
C20 C21 1.50(2) . ?
C20 C22 1.505(19) . ?
C20 H20 1.0000 . ?
C2 C3 1.397(18) . ?
C2 C1 1.400(18) . ?
C2 H2 1.0000 . ?
C1 C5 1.457(19) . ?
C28 C27 1.39(2) . ?
C28 C29 1.43(2) . ?
C28 H28 0.9500 . ?
C4 C5 1.37(2) . ?
C4 C3 1.418(18) . ?
C4 H4 1.0000 . ?
C39 H39A 0.9800 . ?
C39 H39B 0.9800 . ?
C39 H39C 0.9800 . ?
C9 C10 1.42(2) . ?
C9 C8 1.43(2) . ?
C9 H9 1.0000 . ?
C24 H24A 0.9800 . ?
C24 H24B 0.9800 . ?
C24 H24C 0.9800 . ?
C19 H19A 0.9800 . ?
C19 H19B 0.9800 . ?
C19 H19C 0.9800 . ?
C7 C8 1.43(2) . ?
C7 H7 1.0000 . ?
C31 C30 1.386(19) . ?
C35 C29 1.48(2) . ?
C35 C37 1.49(2) . ?
C35 C36 1.51(2) . ?
C35 H35 1.0000 . ?
C29 C30 1.37(2) . ?
C5 H5 1.0000 . ?
C18 H18A 0.9800 . ?
C18 H18B 0.9800 . ?
C18 H18C 0.9800 . ?
C8 H8 1.0000 . ?
C21 H21A 0.9800 . ?
C21 H21B 0.9800 . ?
C21 H21C 0.9800 . ?
C3 H3 1.0000 . ?
C30 H30 0.9500 . ?
C40 H40A 0.9800 . ?
C40 H40B 0.9800 . ?
C40 H40C 0.9800 . ?
C10 H10 1.0000 . ?
C25 H25A 0.9800 . ?
C25 H25B 0.9800 . ?
C25 H25C 0.9800 . ?
C37 H37A 0.9800 . ?
C37 H37B 0.9800 . ?
C37 H37C 0.9800 . ?
C22 H22A 0.9800 . ?
C22 H22B 0.9800 . ?
C22 H22C 0.9800 . ?
C33 H33A 0.9800 . ?
C33 H33B 0.9800 . ?
C33 H33C 0.9800 . ?
C34 H34A 0.9800 . ?
C34 H34B 0.9800 . ?
C34 H34C 0.9800 . ?
C36 H36A 0.9800 . ?
C36 H36B 0.9800 . ?
C36 H36C 0.9800 . ?
C42 H42A 0.9900 . ?
C42 H42B 0.9900 . ?
C41 H41A 0.9900 . ?
C41 H41B 0.9900 . ?

loop_
_geom_torsion_atom_site_label_1
_geom_torsion_atom_site_label_2
_geom_torsion_atom_site_label_3
_geom_torsion_atom_site_label_4
_geom_torsion
_geom_torsion_site_symmetry_1
_geom_torsion_site_symmetry_2
_geom_torsion_site_symmetry_3
_geom_torsion_site_symmetry_4
_geom_torsion_publ_flag
C12 C13 C14 C15 -1.3(19) . . . . ?
C12 C13 C14 C20 -179.8(12) . . . . ?
C14 C13 C12 C11 -3.2(18) . . . . ?
C14 C13 C12 C17 177.8(12) . . . . ?
C26 P4 C6 C7 -92.2(12) . . . . ?
P3 P4 C6 C7 48.5(14) . . . . ?
P2 P4 C6 C7 128.0(11) . . . . ?
C26 P4 C6 C10 92.4(13) . . . . ?
P3 P4 C6 C10 -126.8(10) . . . . ?
P2 P4 C6 C10 -47.4(13) . . . . ?
C26 P4 C6 Fe1 -179.7(6) . . . . ?
P3 P4 C6 Fe1 -39.0(9) . . . . ?
P2 P4 C6 Fe1 40.5(9) . . . . ?
C15 C16 C23 C25 -59.3(15) . . . . ?
C11 C16 C23 C25 121.0(13) . . . . ?
C15 C16 C23 C24 67.6(15) . . . . ?
C11 C16 C23 C24 -112.2(14) . . . . ?
C6 P4 C26 C31 -79.8(11) . . . . ?
P3 P4 C26 C31 134.2(9) . . . . ?
P2 P4 C26 C31 64.4(11) . . . . ?
C6 P4 C26 C27 102.2(11) . . . . ?
P3 P4 C26 C27 -43.8(12) . . . . ?
P2 P4 C26 C27 -113.6(10) . . . . ?
C11 C16 C15 C14 0.6(19) . . . . ?
C23 C16 C15 C14 -179.1(12) . . . . ?
C13 C14 C15 C16 2.7(19) . . . . ?
C20 C14 C15 C16 -178.9(13) . . . . ?
C13 C12 C11 C16 6.7(18) . . . . ?
C17 C12 C11 C16 -174.3(12) . . . . ?
C13 C12 C11 P1 -175.3(9) . . . . ?
C17 C12 C11 P1 3.6(18) . . . . ?
C15 C16 C11 C12 -5.7(19) . . . . ?
C23 C16 C11 C12 174.1(12) . . . . ?
C15 C16 C11 P1 176.3(10) . . . . ?
C23 C16 C11 P1 -3.9(16) . . . . ?
C1 P1 C11 C12 -96.2(11) . . . . ?
P3 P1 C11 C12 48.2(11) . . . . ?
P2 P1 C11 C12 118.6(9) . . . . ?
C1 P1 C11 C16 81.9(11) . . . . ?
P3 P1 C11 C16 -133.7(9) . . . . ?
P2 P1 C11 C16 -63.3(10) . . . . ?
C11 C12 C17 C19 -115.7(15) . . . . ?
C13 C12 C17 C19 63.2(16) . . . . ?
C11 C12 C17 C18 116.2(15) . . . . ?
C13 C12 C17 C18 -64.9(16) . . . . ?
C15 C14 C20 C21 -102.9(15) . . . . ?
C13 C14 C20 C21 75.5(15) . . . . ?
C15 C14 C20 C22 24(2) . . . . ?
C13 C14 C20 C22 -157.8(14) . . . . ?
C3 C2 C1 C5 1.9(15) . . . . ?
Fe1 C2 C1 C5 -60.2(8) . . . . ?
C3 C2 C1 P1 179.6(10) . . . . ?
Fe1 C2 C1 P1 117.5(10) . . . . ?
C3 C2 C1 Fe1 62.1(10) . . . . ?
C11 P1 C1 C2 90.9(13) . . . . ?
P3 P1 C1 C2 -48.7(13) . . . . ?
P2 P1 C1 C2 -127.4(10) . . . . ?
C11 P1 C1 C5 -91.9(11) . . . . ?
P3 P1 C1 C5 128.5(10) . . . . ?
P2 P1 C1 C5 49.9(12) . . . . ?
C11 P1 C1 Fe1 178.8(7) . . . . ?
P3 P1 C1 Fe1 39.2(9) . . . . ?
P2 P1 C1 Fe1 -39.4(10) . . . . ?
C29 C28 C27 C26 3(2) . . . . ?
C29 C28 C27 C32 -177.2(13) . . . . ?
C31 C26 C27 C28 -6.8(19) . . . . ?
P4 C26 C27 C28 171.1(10) . . . . ?
C31 C26 C27 C32 173.2(13) . . . . ?
P4 C26 C27 C32 -8.9(19) . . . . ?
C33 C32 C27 C28 -61.5(17) . . . . ?
C34 C32 C27 C28 64.9(18) . . . . ?
C33 C32 C27 C26 118.5(15) . . . . ?
C34 C32 C27 C26 -115.1(16) . . . . ?
C10 C6 C7 C8 -0.4(15) . . . . ?
P4 C6 C7 C8 -176.5(10) . . . . ?
Fe1 C6 C7 C8 -60.2(10) . . . . ?
C10 C6 C7 Fe1 59.7(9) . . . . ?
P4 C6 C7 Fe1 -116.4(10) . . . . ?
C27 C26 C31 C30 4.3(19) . . . . ?
P4 C26 C31 C30 -173.7(10) . . . . ?
C27 C26 C31 C38 -175.6(12) . . . . ?
P4 C26 C31 C38 6.4(17) . . . . ?
C39 C38 C31 C30 52.7(17) . . . . ?
C40 C38 C31 C30 -71.1(16) . . . . ?
C39 C38 C31 C26 -127.4(14) . . . . ?
C40 C38 C31 C26 108.7(14) . . . . ?
C27 C28 C29 C30 4(2) . . . . ?
C27 C28 C29 C35 179.1(14) . . . . ?
C37 C35 C29 C30 -38(2) . . . . ?
C36 C35 C29 C30 86(2) . . . . ?
C37 C35 C29 C28 146.8(15) . . . . ?
C36 C35 C29 C28 -89.5(18) . . . . ?
C3 C4 C5 C1 -2.0(15) . . . . ?
Fe1 C4 C5 C1 57.6(8) . . . . ?
C3 C4 C5 Fe1 -59.6(10) . . . . ?
C2 C1 C5 C4 0.0(14) . . . . ?
P1 C1 C5 C4 -177.7(10) . . . . ?
Fe1 C1 C5 C4 -59.3(9) . . . . ?
C2 C1 C5 Fe1 59.3(9) . . . . ?
P1 C1 C5 Fe1 -118.4(10) . . . . ?
C6 C7 C8 C9 1.1(16) . . . . ?
Fe1 C7 C8 C9 -58.0(10) . . . . ?
C6 C7 C8 Fe1 59.0(9) . . . . ?
C10 C9 C8 C7 -1.3(16) . . . . ?
Fe1 C9 C8 C7 57.5(10) . . . . ?
C10 C9 C8 Fe1 -58.8(10) . . . . ?
C1 C2 C3 C4 -3.1(16) . . . . ?
Fe1 C2 C3 C4 57.6(9) . . . . ?
C1 C2 C3 Fe1 -60.8(9) . . . . ?
C5 C4 C3 C2 3.1(15) . . . . ?
Fe1 C4 C3 C2 -56.3(9) . . . . ?
C5 C4 C3 Fe1 59.4(10) . . . . ?
C28 C29 C30 C31 -6(2) . . . . ?
C35 C29 C30 C31 178.4(15) . . . . ?
C26 C31 C30 C29 3(2) . . . . ?
C38 C31 C30 C29 -177.5(14) . . . . ?
C8 C9 C10 C6 1.0(16) . . . . ?
Fe1 C9 C10 C6 -58.2(9) . . . . ?
C8 C9 C10 Fe1 59.2(10) . . . . ?
C7 C6 C10 C9 -0.4(15) . . . . ?
P4 C6 C10 C9 175.7(10) . . . . ?
Fe1 C6 C10 C9 59.3(10) . . . . ?
C7 C6 C10 Fe1 -59.7(9) . . . . ?
P4 C6 C10 Fe1 116.4(10) . . . . ?
